data_4037738
loop_
_publ_author_name
'Amador-S\'anchez, Yoarhy A'
'Aguilar-Granda, Andres'
'Flores-Cruz, Ricardo'
'Gonz\'alez-Calder\'on, Davir'
'Orta, Cynthia'
'Rodr\'iguez-Molina, Braulio'
'Jim\'enez-S\'anchez, Arturo'
'Miranda, Luis D.'

_publ_section_title
;
 Diversity-Oriented Synthesis of Highly Fluorescent Fused-isoquinolines
 for Specific Subcellular Localization.
;
_journal_name_full 'The Journal of organic chemistry'
_journal_paper_doi 10.1021/acs.joc.9b02712
_journal_year 2019
_chemical_formula_sum 'C25 H29 N3 O5'
_chemical_formula_weight 437.49
_space_group_crystal_system triclinic
_space_group_IT_number 2
_space_group_name_Hall '-P 1'
_space_group_name_H-M_alt 'P -1'
_atom_sites_solution_hydrogens geom
_audit_creation_method SHELXL-2018/3
_cell_angle_alpha 69.200(3)
_cell_angle_beta 87.711(4)
_cell_angle_gamma 88.616(4)
_cell_formula_units_Z 2
_cell_length_a 8.6937(10)
_cell_length_b 11.3319(13)
_cell_length_c 12.5649(15)
_cell_measurement_reflns_used 6491
_cell_measurement_temperature 298(2)
_cell_measurement_theta_max 0.998
_cell_measurement_theta_min 0.979
_cell_volume 1156.2(2)
_computing_structure_refinement 'SHELXL-2018/3 (Sheldrick, 2018)'
_computing_structure_solution 'SHELXT 2014/5 (Sheldrick, 2014)'
_diffrn_ambient_temperature 298(2)
_diffrn_detector_area_resol_mean 0.83
_diffrn_measured_fraction_theta_full 0.999
_diffrn_measured_fraction_theta_max 1.000
_diffrn_measurement_device_type 'Bruker APEX2 CCD area detector'
_diffrn_measurement_method '\f and \w scans'
_diffrn_radiation_type MoK\a
_diffrn_radiation_wavelength 0.71073
_diffrn_reflns_av_R_equivalents 0.0841
_diffrn_reflns_av_unetI/netI 0.0786
_diffrn_reflns_Laue_measured_fraction_full 0.999
_diffrn_reflns_Laue_measured_fraction_max 1.000
_diffrn_reflns_limit_h_max 12
_diffrn_reflns_limit_h_min -12
_diffrn_reflns_limit_k_max 15
_diffrn_reflns_limit_k_min -15
_diffrn_reflns_limit_l_max 17
_diffrn_reflns_limit_l_min -17
_diffrn_reflns_number 40544
_diffrn_reflns_point_group_measured_fraction_full 0.999
_diffrn_reflns_point_group_measured_fraction_max 1.000
_diffrn_reflns_theta_full 25.242
_diffrn_reflns_theta_max 29.574
_diffrn_reflns_theta_min 2.345
_diffrn_source ?fine-focus,
_exptl_absorpt_coefficient_mu 0.091
_exptl_crystal_colour yellow
_exptl_crystal_density_diffrn 1.297
_exptl_crystal_description prism
_exptl_crystal_F_000 480
_exptl_crystal_size_max 0.339
_exptl_crystal_size_mid 0.191
_exptl_crystal_size_min 0.026
_refine_diff_density_max 0.167
_refine_diff_density_min -0.176
_refine_diff_density_rms 0.039
_refine_ls_extinction_method none
_refine_ls_goodness_of_fit_ref 1.037
_refine_ls_hydrogen_treatment constr
_refine_ls_matrix_type full
_refine_ls_number_parameters 296
_refine_ls_number_reflns 6489
_refine_ls_number_restraints 0
_refine_ls_restrained_S_all 1.037
_refine_ls_R_factor_all 0.1713
_refine_ls_R_factor_gt 0.0687
_refine_ls_shift/su_max 0.000
_refine_ls_shift/su_mean 0.000
_refine_ls_structure_factor_coef Fsqd
_refine_ls_weighting_details 'w=1/[\s^2^(Fo^2^)+(0.1000P)^2^] where P=(Fo^2^+2Fc^2^)/3'
_refine_ls_weighting_scheme calc
_refine_ls_wR_factor_gt 0.1675
_refine_ls_wR_factor_ref 0.2092
_reflns_Friedel_coverage 0.000
_reflns_number_gt 2994
_reflns_number_total 6489
_reflns_threshold_expression 'I > 2\s(I)'
_cod_data_source_file jo9b02712_si_005.cif
_cod_data_source_block 463RMB18
_cod_database_code 4037738
_shelx_shelxl_version_number 2018/3
_shelx_space_group_comment
;
The symmetry employed for this shelxl refinement is uniquely defined
by the following loop, which should always be used as a source of
symmetry information in preference to the above space-group names.
They are only intended as comments.
;
_shelx_estimated_absorpt_t_min 0.970
_shelx_estimated_absorpt_t_max 0.998

loop_
_space_group_symop_operation_xyz
'x, y, z'
'-x, -y, -z'

loop_
_atom_site_label
_atom_site_type_symbol
_atom_site_fract_x
_atom_site_fract_y
_atom_site_fract_z
_atom_site_U_iso_or_equiv
_atom_site_adp_type
_atom_site_occupancy
_atom_site_site_symmetry_order
_atom_site_calc_flag
_atom_site_refinement_flags_posn
_atom_site_refinement_flags_adp
C16 C 0.9601(4) 0.1893(4) 0.3879(3) 0.0964(11) Uani 1 1 d . .
H16A H 0.982754 0.210755 0.307891 0.145 Uiso 1 1 calc R U
H16B H 1.008001 0.109725 0.429206 0.145 Uiso 1 1 calc R U
H16C H 0.999085 0.253487 0.412635 0.145 Uiso 1 1 calc R U
C15 C 0.7087(2) 0.27708(19) 0.65620(17) 0.0391(5) Uani 1 1 d . .
C14 C 0.7569(3) 0.2796(2) 0.54704(17) 0.0438(5) Uani 1 1 d . .
C17 C 0.5720(2) 0.15490(19) 0.84259(17) 0.0365(5) Uani 1 1 d . .
H17 H 0.585255 0.069521 0.898409 0.044 Uiso 1 1 calc R U
C18 C 0.7501(3) 0.1745(2) 0.51575(18) 0.0444(5) Uani 1 1 d . .
C19 C 0.6080(3) 0.2452(2) 0.99085(19) 0.0450(6) Uani 1 1 d . .
C20 C 0.6373(2) 0.0578(2) 0.69805(18) 0.0409(5) Uani 1 1 d . .
H20 H 0.595885 -0.016675 0.749112 0.049 Uiso 1 1 calc R U
N20 N 0.6386(2) 0.24477(16) 0.88397(14) 0.0408(4) Uani 1 1 d . .
C21 C 0.6467(2) 0.16215(19) 0.72995(17) 0.0365(5) Uani 1 1 d . .
O21 O 0.68500(19) -0.03497(15) 0.55263(14) 0.0583(5) Uani 1 1 d . .
C22 C 0.3990(2) 0.1849(2) 0.82473(17) 0.0393(5) Uani 1 1 d . .
O22 O 0.7983(2) 0.18011(17) 0.40865(13) 0.0625(5) Uani 1 1 d . .
C23 C 0.1528(3) 0.0957(3) 0.7947(2) 0.0620(7) Uani 1 1 d . .
C24 C 0.0523(3) 0.1551(3) 0.8631(3) 0.0814(9) Uani 1 1 d . .
H24A H 0.075905 0.243132 0.840394 0.122 Uiso 1 1 calc R U
H24B H 0.071119 0.113999 0.942668 0.122 Uiso 1 1 calc R U
H24C H -0.053919 0.145960 0.849763 0.122 Uiso 1 1 calc R U
C25 C 0.1053(4) -0.0406(3) 0.8207(3) 0.1001(12) Uani 1 1 d . .
H25A H 0.000576 -0.042255 0.799746 0.150 Uiso 1 1 calc R U
H25B H 0.114093 -0.087311 0.900639 0.150 Uiso 1 1 calc R U
H25C H 0.171229 -0.078095 0.778044 0.150 Uiso 1 1 calc R U
C26 C 0.1476(4) 0.1706(4) 0.6690(3) 0.1129(14) Uani 1 1 d . .
H26A H 0.216521 0.133026 0.628132 0.169 Uiso 1 1 calc R U
H26B H 0.178273 0.255815 0.654742 0.169 Uiso 1 1 calc R U
H26C H 0.044722 0.170673 0.643899 0.169 Uiso 1 1 calc R U
N27 N 0.7772(3) 0.5506(2) 0.8524(2) 0.0759(7) Uani 1 1 d . .
N29 N 0.3129(2) 0.08736(18) 0.83046(15) 0.0461(5) Uani 1 1 d . .
H29 H 0.354183 0.013375 0.857247 0.055 Uiso 1 1 calc R U
C29 C 0.6888(2) 0.0629(2) 0.59113(19) 0.0431(5) Uani 1 1 d . .
C28 C 0.7293(3) 0.3820(2) 0.69788(18) 0.0455(6) Uani 1 1 d . .
O30 O 0.35207(19) 0.29265(14) 0.80255(15) 0.0622(5) Uani 1 1 d . .
C30 C 0.7238(7) 0.4512(3) 0.3765(3) 0.1423(19) Uani 1 1 d . .
H30A H 0.772374 0.527781 0.328517 0.214 Uiso 1 1 calc R U
H30B H 0.626371 0.470870 0.405295 0.214 Uiso 1 1 calc R U
H30C H 0.707974 0.397910 0.333271 0.214 Uiso 1 1 calc R U
O31 O 0.8204(2) 0.38682(16) 0.46994(13) 0.0689(6) Uani 1 1 d . .
O32 O 0.5410(2) 0.16021(15) 1.06748(13) 0.0579(5) Uani 1 1 d . .
C34 C 0.7863(4) 0.5094(2) 0.6215(2) 0.0847(10) Uani 1 1 d . .
H34A H 0.887548 0.500533 0.591709 0.127 Uiso 1 1 calc R U
H34B H 0.789825 0.564466 0.664348 0.127 Uiso 1 1 calc R U
H34C H 0.717748 0.544377 0.559731 0.127 Uiso 1 1 calc R U
C31 C 0.6114(4) -0.1478(2) 0.6240(2) 0.0709(8) Uani 1 1 d . .
H31A H 0.506856 -0.129016 0.640452 0.106 Uiso 1 1 calc R U
H31B H 0.665165 -0.182703 0.693829 0.106 Uiso 1 1 calc R U
H31C H 0.612715 -0.207738 0.585866 0.106 Uiso 1 1 calc R U
C1 C 0.6665(3) 0.3645(2) 0.99121(19) 0.0495(6) Uani 1 1 d . .
C2 C 0.6741(4) 0.4122(3) 1.0779(2) 0.0696(8) Uani 1 1 d . .
H2 H 0.641324 0.366122 1.152166 0.083 Uiso 1 1 calc R U
C3 C 0.7324(4) 0.5309(3) 1.0486(3) 0.0868(10) Uani 1 1 d . .
H3 H 0.738200 0.568471 1.103128 0.104 Uiso 1 1 calc R U
C4 C 0.7824(4) 0.5944(3) 0.9384(3) 0.0903(10) Uani 1 1 d . .
H4 H 0.823167 0.674251 0.922004 0.108 Uiso 1 1 calc R U
C5 C 0.7192(3) 0.4352(2) 0.8817(2) 0.0513(6) Uani 1 1 d . .
C6 C 0.6995(3) 0.36092(19) 0.80817(19) 0.0435(5) Uani 1 1 d . .

loop_
_atom_site_aniso_label
_atom_site_aniso_U_11
_atom_site_aniso_U_22
_atom_site_aniso_U_33
_atom_site_aniso_U_23
_atom_site_aniso_U_13
_atom_site_aniso_U_12
C16 0.076(2) 0.155(3) 0.085(2) -0.077(2) 0.0343(17) -0.042(2)
C15 0.0395(12) 0.0390(12) 0.0368(11) -0.0111(9) -0.0014(9) -0.0011(9)
C14 0.0468(13) 0.0447(13) 0.0351(12) -0.0082(10) 0.0013(10) -0.0083(10)
C17 0.0417(12) 0.0308(11) 0.0354(11) -0.0098(9) -0.0006(9) 0.0000(9)
C18 0.0441(13) 0.0560(14) 0.0366(12) -0.0206(11) 0.0025(10) -0.0070(11)
C19 0.0518(14) 0.0451(13) 0.0368(12) -0.0131(10) -0.0029(10) 0.0062(11)
C20 0.0398(12) 0.0369(12) 0.0442(12) -0.0123(10) 0.0027(9) -0.0031(9)
N20 0.0483(11) 0.0376(10) 0.0372(10) -0.0141(8) 0.0005(8) -0.0032(8)
C21 0.0351(11) 0.0382(12) 0.0353(11) -0.0121(9) -0.0019(9) 0.0015(9)
O21 0.0674(11) 0.0544(10) 0.0635(11) -0.0345(9) 0.0129(9) -0.0092(8)
C22 0.0458(13) 0.0382(12) 0.0323(11) -0.0110(9) 0.0018(9) 0.0033(10)
O22 0.0687(12) 0.0840(12) 0.0437(10) -0.0337(9) 0.0114(8) -0.0226(9)
C23 0.0397(14) 0.089(2) 0.0683(17) -0.0416(15) -0.0049(12) 0.0022(13)
C24 0.0450(16) 0.110(2) 0.102(2) -0.055(2) 0.0031(15) 0.0104(15)
C25 0.0544(19) 0.125(3) 0.155(3) -0.090(3) -0.0016(19) -0.0194(18)
C26 0.078(2) 0.194(4) 0.073(2) -0.053(2) -0.0341(18) 0.024(2)
N27 0.109(2) 0.0549(14) 0.0733(16) -0.0341(12) 0.0075(14) -0.0260(13)
N29 0.0401(11) 0.0477(11) 0.0523(12) -0.0198(9) -0.0008(8) 0.0004(9)
C29 0.0407(12) 0.0457(13) 0.0481(13) -0.0231(11) -0.0009(10) -0.0002(10)
C28 0.0519(14) 0.0384(12) 0.0430(13) -0.0107(10) 0.0041(10) -0.0077(10)
O30 0.0592(11) 0.0433(10) 0.0801(13) -0.0174(9) -0.0063(9) 0.0141(8)
C30 0.266(6) 0.078(2) 0.061(2) 0.0086(18) -0.055(3) -0.009(3)
O31 0.1042(15) 0.0555(11) 0.0398(10) -0.0082(8) 0.0136(9) -0.0232(10)
O32 0.0803(12) 0.0493(10) 0.0391(9) -0.0104(8) 0.0072(8) -0.0027(9)
C34 0.140(3) 0.0514(17) 0.0640(18) -0.0230(14) 0.0290(18) -0.0371(18)
C31 0.096(2) 0.0490(15) 0.0754(19) -0.0317(14) 0.0113(16) -0.0138(14)
C1 0.0575(15) 0.0495(14) 0.0464(14) -0.0228(11) -0.0064(11) 0.0008(11)
C2 0.098(2) 0.0660(18) 0.0558(16) -0.0344(14) -0.0047(14) -0.0019(16)
C3 0.128(3) 0.076(2) 0.075(2) -0.0487(17) -0.0047(19) -0.0142(19)
C4 0.137(3) 0.0664(19) 0.083(2) -0.0454(18) 0.001(2) -0.0276(19)
C5 0.0604(15) 0.0412(13) 0.0542(15) -0.0192(11) -0.0006(11) -0.0060(11)
C6 0.0499(13) 0.0350(12) 0.0451(13) -0.0135(10) 0.0009(10) -0.0057(10)

loop_
_atom_type_symbol
_atom_type_description
_atom_type_scat_dispersion_real
_atom_type_scat_dispersion_imag
_atom_type_scat_source
C C 0.0033 0.0016 'International Tables Vol C Tables 4.2.6.8 and 6.1.1.4'
H H 0.0000 0.0000 'International Tables Vol C Tables 4.2.6.8 and 6.1.1.4'
N N 0.0061 0.0033 'International Tables Vol C Tables 4.2.6.8 and 6.1.1.4'
O O 0.0106 0.0060 'International Tables Vol C Tables 4.2.6.8 and 6.1.1.4'

loop_
_geom_angle_atom_site_label_1
_geom_angle_atom_site_label_2
_geom_angle_atom_site_label_3
_geom_angle
C21 C15 C14 115.7(2)
C21 C15 C28 119.92(19)
C14 C15 C28 124.26(19)
O31 C14 C18 117.78(19)
O31 C14 C15 119.9(2)
C18 C14 C15 122.26(19)
N20 C17 C21 110.92(16)
N20 C17 C22 109.15(17)
C21 C17 C22 108.20(17)
O22 C18 C14 120.81(19)
O22 C18 C29 119.0(2)
C14 C18 C29 120.2(2)
O32 C19 N20 124.5(2)
O32 C19 C1 129.6(2)
N20 C19 C1 105.83(19)
C29 C20 C21 120.65(19)
C19 N20 C6 113.04(18)
C19 N20 C17 122.62(18)
C6 N20 C17 121.53(17)
C20 C21 C15 122.06(19)
C20 C21 C17 117.88(18)
C15 C21 C17 119.73(19)
C29 O21 C31 117.74(18)
O30 C22 N29 125.0(2)
O30 C22 C17 119.9(2)
N29 C22 C17 115.03(18)
C18 O22 C16 114.68(19)
N29 C23 C26 109.1(2)
N29 C23 C24 110.0(2)
C26 C23 C24 111.4(3)
N29 C23 C25 105.0(2)
C26 C23 C25 111.0(3)
C24 C23 C25 110.1(2)
C5 N27 C4 114.4(2)
C22 N29 C23 125.29(19)
O21 C29 C20 124.7(2)
O21 C29 C18 116.1(2)
C20 C29 C18 119.1(2)
C6 C28 C15 118.20(19)
C6 C28 C34 119.4(2)
C15 C28 C34 122.4(2)
C14 O31 C30 113.9(3)
C2 C1 C5 120.2(2)
C2 C1 C19 131.1(2)
C5 C1 C19 108.7(2)
C3 C2 C1 116.4(3)
C2 C3 C4 119.8(3)
N27 C4 C3 125.4(3)
N27 C5 C1 123.9(2)
N27 C5 C6 127.7(2)
C1 C5 C6 108.4(2)
C28 C6 N20 122.3(2)
C28 C6 C5 134.0(2)
N20 C6 C5 103.69(18)

loop_
_geom_bond_atom_site_label_1
_geom_bond_atom_site_label_2
_geom_bond_distance
C16 O22 1.420(3)
C15 C21 1.408(3)
C15 C14 1.409(3)
C15 C28 1.476(3)
C14 O31 1.368(2)
C14 C18 1.384(3)
C17 N20 1.439(3)
C17 C21 1.509(3)
C17 C22 1.541(3)
C18 O22 1.373(2)
C18 C29 1.386(3)
C19 O32 1.232(3)
C19 N20 1.360(3)
C19 C1 1.457(3)
C20 C29 1.381(3)
C20 C21 1.382(3)
N20 C6 1.422(3)
O21 C29 1.360(3)
O21 C31 1.424(3)
C22 O30 1.216(2)
C22 N29 1.329(3)
C23 N29 1.470(3)
C23 C26 1.507(4)
C23 C24 1.509(4)
C23 C25 1.525(4)
N27 C5 1.332(3)
N27 C4 1.343(4)
C28 C6 1.336(3)
C28 C34 1.504(3)
C30 O31 1.434(4)
C1 C2 1.382(3)
C1 C5 1.389(3)
C2 C3 1.366(4)
C3 C4 1.372(4)
C5 C6 1.471(3)
